data_7105211
loop_
_publ_author_name
'Braunschweig, Holger'
'Radacki, Krzysztof'
'Schwab, Katrin'

_publ_section_title
;
 An early-late heterobimetallic complex with an unsupported dative
 bond: synthesis and structure of [(Cy(3)P)(2)Pt-ZrCl(4)].
;
_journal_issue 6
_journal_name_full 'Chemical communications (Cambridge, England)'
_journal_page_first 913
_journal_page_last 915
_journal_paper_doi 10.1039/b921608a
_journal_volume 46
_journal_year 2010
_chemical_formula_moiety 'C36 H66 Cl4 P2 Pt Zr, C6 H6'
_chemical_formula_sum 'C42 H72 Cl4 P2 Pt Zr'
_chemical_formula_weight 1067.05
_chemical_name_common
;
?
;
_chemical_name_systematic
;
?
;
_space_group_IT_number 2
_symmetry_cell_setting triclinic
_symmetry_space_group_name_Hall '-P 1'
_symmetry_space_group_name_H-M 'P -1'
_atom_sites_solution_hydrogens geom
_atom_sites_solution_primary direct
_atom_sites_solution_secondary difmap
_audit_creation_method SHELXL-97
_cell_angle_alpha 80.8930(10)
_cell_angle_beta 78.9090(10)
_cell_angle_gamma 86.6100(10)
_cell_formula_units_Z 2
_cell_length_a 9.9917(6)
_cell_length_b 11.4166(7)
_cell_length_c 21.0484(13)
_cell_measurement_reflns_used 8657
_cell_measurement_temperature 167(2)
_cell_measurement_theta_max 28.36
_cell_measurement_theta_min 2.60
_cell_volume 2325.5(2)
_computing_cell_refinement 'Saint-NT v. 7.23'
_computing_data_collection 'Smart-NT v. 5.63'
_computing_data_reduction 'Saint-NT v. 7.23'
_computing_molecular_graphics 'XP in ShelxTL-97'
_computing_publication_material 'XP in ShelxTL-97'
_computing_structure_refinement 'SHELXL-97 (Sheldrick, 1997)'
_computing_structure_solution 'SHELXS-97 (Sheldrick, 1990)'
_diffrn_ambient_temperature 167(2)
_diffrn_measured_fraction_theta_full 0.996
_diffrn_measured_fraction_theta_max 0.996
_diffrn_measurement_device_type 'CCD area detector'
_diffrn_measurement_method 'phi and omega scans'
_diffrn_radiation_monochromator graphite
_diffrn_radiation_source 'sealed tube'
_diffrn_radiation_type MoK\a
_diffrn_radiation_wavelength 0.71073
_diffrn_reflns_av_R_equivalents 0.0451
_diffrn_reflns_av_sigmaI/netI 0.0334
_diffrn_reflns_limit_h_max 13
_diffrn_reflns_limit_h_min -13
_diffrn_reflns_limit_k_max 15
_diffrn_reflns_limit_k_min -15
_diffrn_reflns_limit_l_max 28
_diffrn_reflns_limit_l_min -28
_diffrn_reflns_number 62295
_diffrn_reflns_theta_full 28.36
_diffrn_reflns_theta_max 28.36
_diffrn_reflns_theta_min 1.00
_exptl_absorpt_coefficient_mu 3.555
_exptl_absorpt_correction_T_max 0.899
_exptl_absorpt_correction_T_min 0.5706852
_exptl_absorpt_correction_type multi-scan
_exptl_absorpt_process_details 'SadAbs-2008/1 (Bruker, 2008)'
_exptl_crystal_colour colourless
_exptl_crystal_density_diffrn 1.524
_exptl_crystal_density_method 'not measured'
_exptl_crystal_description plate
_exptl_crystal_F_000 1080
_exptl_crystal_size_max 0.19
_exptl_crystal_size_mid 0.13
_exptl_crystal_size_min 0.03
_refine_diff_density_max 2.222
_refine_diff_density_min -2.625
_refine_diff_density_rms 0.149
_refine_ls_extinction_method none
_refine_ls_goodness_of_fit_ref 1.466
_refine_ls_hydrogen_treatment constr
_refine_ls_matrix_type full
_refine_ls_number_parameters 506
_refine_ls_number_reflns 11584
_refine_ls_number_restraints 114
_refine_ls_restrained_S_all 1.461
_refine_ls_R_factor_all 0.0586
_refine_ls_R_factor_gt 0.0551
_refine_ls_shift/su_max 0.002
_refine_ls_shift/su_mean 0.000
_refine_ls_structure_factor_coef Fsqd
_refine_ls_weighting_details 'calc w=1/[\s^2^(Fo^2^)+(0.0355P)^2^+4.9600P] where P=(Fo^2^+2Fc^2^)/3'
_refine_ls_weighting_scheme calc
_refine_ls_wR_factor_gt 0.1148
_refine_ls_wR_factor_ref 0.1160
_reflns_number_gt 11069
_reflns_number_total 11584
_reflns_threshold_expression >2sigma(I)
_cod_data_source_file b921608a.txt
_cod_data_source_block KG067
_cod_depositor_comments
;
The following automatic conversions were performed:
'_symmetry_cell_setting' value 'Triclinic' changed to 'triclinic'
according to '/home/saulius/struct/CIF-dictionaries/cif_core.dic'
dictionary named 'cif_core.dic' version 2.4.1 from 2010-06-29.

Automatic conversion script
Id: cif_fix_enum 1527 2010-12-29 10:47:43Z saulius 
;
_cod_original_sg_symbol_Hall '-P 1 '
_cod_original_sg_symbol_H-M 'P-1 '
_cod_database_code 7105211

loop_
_symmetry_equiv_pos_as_xyz
'x, y, z'
'-x, -y, -z'

loop_
_atom_site_label
_atom_site_type_symbol
_atom_site_fract_x
_atom_site_fract_y
_atom_site_fract_z
_atom_site_U_iso_or_equiv
_atom_site_adp_type
_atom_site_occupancy
_atom_site_symmetry_multiplicity
_atom_site_calc_flag
_atom_site_refinement_flags
_atom_site_disorder_assembly
_atom_site_disorder_group
C11 C 0.6606(5) 0.4310(5) 0.3509(3) 0.0280(11) Uani 1 1 d . . .
H11A H 0.6471 0.4763 0.3089 0.034 Uiso 1 1 calc R . .
C12 C 0.5597(6) 0.3311(5) 0.3652(3) 0.0354(12) Uani 1 1 d . . .
H12A H 0.5640 0.2854 0.4078 0.042 Uiso 1 1 calc R . .
H12B H 0.5841 0.2785 0.3326 0.042 Uiso 1 1 calc R . .
C13 C 0.4148(6) 0.3805(6) 0.3645(3) 0.0394(14) Uani 1 1 d . . .
H13A H 0.4084 0.4202 0.3209 0.047 Uiso 1 1 calc R . .
H13B H 0.3518 0.3158 0.3757 0.047 Uiso 1 1 calc R . .
C14 C 0.3751(6) 0.4678(6) 0.4131(3) 0.0423(15) Uani 1 1 d . . .
H14A H 0.2848 0.5014 0.4100 0.051 Uiso 1 1 calc R . .
H14B H 0.3721 0.4261 0.4572 0.051 Uiso 1 1 calc R . .
C15 C 0.4757(7) 0.5664(6) 0.3999(4) 0.0502(17) Uani 1 1 d . . .
H15A H 0.4504 0.6184 0.4328 0.060 Uiso 1 1 calc R . .
H15B H 0.4719 0.6130 0.3575 0.060 Uiso 1 1 calc R . .
C16 C 0.6216(6) 0.5176(6) 0.4008(3) 0.0412(15) Uani 1 1 d . . .
H16A H 0.6279 0.4770 0.4443 0.049 Uiso 1 1 calc R . .
H16B H 0.6843 0.5825 0.3901 0.049 Uiso 1 1 calc R . .
C21 C 0.8915(6) 0.3034(5) 0.4138(3) 0.0291(11) Uani 1 1 d . . .
H21A H 0.9837 0.2706 0.4006 0.035 Uiso 1 1 calc R . .
C22 C 0.8063(7) 0.1964(5) 0.4473(3) 0.0367(13) Uani 1 1 d . . .
H22A H 0.7153 0.2230 0.4660 0.044 Uiso 1 1 calc R . .
H22B H 0.7982 0.1458 0.4154 0.044 Uiso 1 1 calc R . .
C23 C 0.8742(8) 0.1268(6) 0.5011(4) 0.0486(17) Uani 1 1 d . . .
H23A H 0.8194 0.0593 0.5225 0.058 Uiso 1 1 calc R . .
H23B H 0.9632 0.0968 0.4818 0.058 Uiso 1 1 calc R . .
C24 C 0.8908(9) 0.2037(7) 0.5517(4) 0.0541(19) Uani 1 1 d . . .
H24A H 0.8016 0.2276 0.5741 0.065 Uiso 1 1 calc R . .
H24B H 0.9384 0.1583 0.5840 0.065 Uiso 1 1 calc R . .
C25 C 0.9701(10) 0.3123(7) 0.5191(4) 0.063(2) Uani 1 1 d . . .
H25A H 1.0626 0.2883 0.5013 0.076 Uiso 1 1 calc R . .
H25B H 0.9745 0.3628 0.5516 0.076 Uiso 1 1 calc R . .
C26 C 0.9049(9) 0.3830(6) 0.4641(3) 0.0524(19) Uani 1 1 d . . .
H26A H 0.8154 0.4135 0.4823 0.063 Uiso 1 1 calc R . .
H26B H 0.9608 0.4499 0.4429 0.063 Uiso 1 1 calc R . .
C31 C 0.9409(5) 0.5125(4) 0.3125(3) 0.0261(10) Uani 1 1 d . . .
H31A H 0.9165 0.5605 0.3480 0.031 Uiso 1 1 calc R . .
C32 C 1.0943(6) 0.4857(5) 0.3038(3) 0.0386(14) Uani 1 1 d . . .
H32A H 1.1207 0.4348 0.2704 0.046 Uiso 1 1 calc R . .
H32B H 1.1158 0.4434 0.3445 0.046 Uiso 1 1 calc R . .
C33 C 1.1759(6) 0.5994(6) 0.2839(4) 0.0462(16) Uani 1 1 d . . .
H33A H 1.1559 0.6469 0.3191 0.055 Uiso 1 1 calc R . .
H33B H 1.2726 0.5788 0.2770 0.055 Uiso 1 1 calc R . .
C34 C 1.1413(7) 0.6716(6) 0.2218(4) 0.0472(16) Uani 1 1 d . . .
H34A H 1.1908 0.7448 0.2116 0.057 Uiso 1 1 calc R . .
H34B H 1.1687 0.6271 0.1855 0.057 Uiso 1 1 calc R . .
C35 C 0.9889(6) 0.6997(6) 0.2309(4) 0.0423(15) Uani 1 1 d . . .
H35A H 0.9634 0.7502 0.2646 0.051 Uiso 1 1 calc R . .
H35B H 0.9673 0.7428 0.1904 0.051 Uiso 1 1 calc R . .
C36 C 0.9070(6) 0.5874(5) 0.2503(3) 0.0353(12) Uani 1 1 d . . .
H36A H 0.9260 0.5406 0.2148 0.042 Uiso 1 1 calc R . .
H36B H 0.8104 0.6087 0.2575 0.042 Uiso 1 1 calc R . .
C41 C 0.6625(6) 0.0955(5) 0.1714(3) 0.0335(12) Uani 1 1 d . A .
H41A H 0.6120 0.1023 0.1353 0.040 Uiso 1 1 calc R . .
C42 C 0.5576(7) 0.0854(6) 0.2359(4) 0.0439(15) Uani 1 1 d . . .
H42A H 0.6052 0.0801 0.2724 0.053 Uiso 1 1 calc R . .
H42B H 0.4990 0.1562 0.2359 0.053 Uiso 1 1 calc R . .
C43 C 0.4706(7) -0.0232(6) 0.2449(4) 0.0523(18) Uani 1 1 d . . .
H43A H 0.4082 -0.0287 0.2866 0.063 Uiso 1 1 calc R . .
H43B H 0.4169 -0.0148 0.2105 0.063 Uiso 1 1 calc R . .
C44 C 0.5591(7) -0.1359(6) 0.2427(4) 0.0486(17) Uani 1 1 d . . .
H44A H 0.6053 -0.1489 0.2798 0.058 Uiso 1 1 calc R . .
H44B H 0.5019 -0.2031 0.2458 0.058 Uiso 1 1 calc R . .
C45 C 0.6641(6) -0.1274(5) 0.1796(3) 0.0391(14) Uani 1 1 d . . .
H45A H 0.6178 -0.1236 0.1428 0.047 Uiso 1 1 calc R . .
H45B H 0.7228 -0.1982 0.1807 0.047 Uiso 1 1 calc R . .
C46 C 0.7512(6) -0.0178(5) 0.1701(3) 0.0324(12) Uani 1 1 d . . .
H46A H 0.8046 -0.0253 0.2045 0.039 Uiso 1 1 calc R . .
H46B H 0.8139 -0.0131 0.1284 0.039 Uiso 1 1 calc R . .
C51 C 0.8932(8) 0.2248(6) 0.0845(3) 0.0434(15) Uani 1 1 d . A .
H51A H 0.9576 0.1603 0.0958 0.052 Uiso 1 1 calc R . .
C52 C 0.9772(10) 0.3375(7) 0.0656(4) 0.060(2) Uani 1 1 d . . .
H52A H 0.9208 0.4038 0.0500 0.072 Uiso 1 1 calc R . .
H52B H 1.0084 0.3559 0.1037 0.072 Uiso 1 1 calc R . .
C53 C 1.0998(10) 0.3189(8) 0.0120(4) 0.067(2) Uani 1 1 d . . .
H53A H 1.1522 0.3906 0.0002 0.081 Uiso 1 1 calc R . .
H53B H 1.1583 0.2551 0.0286 0.081 Uiso 1 1 calc R . .
C54 C 1.0554(11) 0.2889(8) -0.0479(4) 0.071(3) Uani 1 1 d . . .
H54A H 1.1350 0.2734 -0.0802 0.086 Uiso 1 1 calc R . .
H54B H 1.0041 0.3557 -0.0669 0.086 Uiso 1 1 calc R . .
C55 C 0.9670(11) 0.1801(8) -0.0296(4) 0.073(3) Uani 1 1 d . . .
H55A H 0.9354 0.1645 -0.0682 0.088 Uiso 1 1 calc R . .
H55B H 1.0219 0.1118 -0.0150 0.088 Uiso 1 1 calc R . .
C56 C 0.8445(9) 0.1956(7) 0.0240(3) 0.057(2) Uani 1 1 d . . .
H56A H 0.7934 0.1233 0.0356 0.069 Uiso 1 1 calc R . .
H56B H 0.7849 0.2594 0.0084 0.069 Uiso 1 1 calc R . .
C100 C 0.4482(12) 1.0362(11) 0.4440(6) 0.095(4) Uani 1 1 d D . .
H10A H 0.4128 1.0604 0.4061 0.115 Uiso 1 1 calc R . .
C101 C 0.5520(12) 0.9518(12) 0.4439(6) 0.099(4) Uani 1 1 d D . .
H10D H 0.5871 0.9198 0.4059 0.119 Uiso 1 1 calc R . .
C102 C 0.6044(11) 0.9142(11) 0.5001(7) 0.108(4) Uani 1 1 d D . .
H10E H 0.6740 0.8564 0.5004 0.130 Uiso 1 1 calc R . .
C110 C 0.5254(9) 0.8787(8) 0.0088(4) 0.076(3) Uani 1 1 d D . .
H11B H 0.5426 0.7971 0.0144 0.091 Uiso 1 1 calc R . .
C111 C 0.4219(9) 0.9274(9) 0.0512(4) 0.075(3) Uani 1 1 d D . .
H11E H 0.3698 0.8789 0.0857 0.090 Uiso 1 1 calc R . .
C112 C 0.3963(9) 1.0482(9) 0.0422(4) 0.076(3) Uani 1 1 d D . .
H11F H 0.3261 1.0811 0.0705 0.092 Uiso 1 1 calc R . .
C61A C 0.671(2) 0.3652(11) 0.1284(12) 0.031(4) Uani 0.33(2) 1 d PDU A 1
H61A H 0.7378 0.4124 0.0957 0.037 Uiso 0.33(2) 1 calc PR A 1
C62A C 0.560(4) 0.337(2) 0.093(2) 0.043(6) Uani 0.33(2) 1 d PDU A 1
H62A H 0.6018 0.3025 0.0542 0.051 Uiso 0.33(2) 1 calc PR A 1
H62B H 0.4990 0.2803 0.1212 0.051 Uiso 0.33(2) 1 calc PR A 1
C63A C 0.481(3) 0.450(2) 0.0727(11) 0.048(6) Uani 0.33(2) 1 d PDU A 1
H63A H 0.5373 0.4964 0.0357 0.058 Uiso 0.33(2) 1 calc PR A 1
H63B H 0.4011 0.4281 0.0578 0.058 Uiso 0.33(2) 1 calc PR A 1
C64A C 0.435(2) 0.528(2) 0.1252(12) 0.049(6) Uani 0.33(2) 1 d PDU A 1
H64A H 0.3633 0.4881 0.1581 0.059 Uiso 0.33(2) 1 calc PR A 1
H64B H 0.3957 0.6014 0.1057 0.059 Uiso 0.33(2) 1 calc PR A 1
C65A C 0.549(5) 0.555(5) 0.158(3) 0.044(6) Uani 0.33(2) 1 d PDU A 1
H65A H 0.5114 0.5956 0.1950 0.053 Uiso 0.33(2) 1 calc PR A 1
H65B H 0.6123 0.6076 0.1272 0.053 Uiso 0.33(2) 1 calc PR A 1
C66A C 0.625(2) 0.437(2) 0.1816(12) 0.036(4) Uani 0.33(2) 1 d PU A 1
H66A H 0.7034 0.4555 0.1986 0.044 Uiso 0.33(2) 1 calc PR A 1
H66B H 0.5643 0.3904 0.2170 0.044 Uiso 0.33(2) 1 calc PR A 1
C61B C 0.6293(10) 0.3484(8) 0.1524(6) 0.034(2) Uani 0.67(2) 1 d PDU A 2
H61B H 0.5644 0.3331 0.1939 0.041 Uiso 0.67(2) 1 calc PR A 2
C62B C 0.541(2) 0.3567(16) 0.1002(11) 0.053(5) Uani 0.67(2) 1 d PDU A 2
H62C H 0.5999 0.3695 0.0574 0.063 Uiso 0.67(2) 1 calc PR A 2
H62D H 0.4976 0.2815 0.1045 0.063 Uiso 0.67(2) 1 calc PR A 2
C63B C 0.4320(14) 0.4549(10) 0.1036(11) 0.071(5) Uani 0.67(2) 1 d PDU A 2
H63C H 0.3864 0.4588 0.0666 0.086 Uiso 0.67(2) 1 calc PR A 2
H63D H 0.3646 0.4356 0.1433 0.086 Uiso 0.67(2) 1 calc PR A 2
C64B C 0.4886(13) 0.5749(9) 0.1032(7) 0.052(3) Uani 0.67(2) 1 d PDU A 2
H64C H 0.5459 0.6002 0.0611 0.062 Uiso 0.67(2) 1 calc PR A 2
H64D H 0.4141 0.6328 0.1099 0.062 Uiso 0.67(2) 1 calc PR A 2
C65B C 0.571(3) 0.569(3) 0.1568(14) 0.058(5) Uani 0.67(2) 1 d PDU A 2
H65C H 0.6123 0.6446 0.1539 0.070 Uiso 0.67(2) 1 calc PR A 2
H65D H 0.5110 0.5530 0.1991 0.070 Uiso 0.67(2) 1 calc PR A 2
C66B C 0.6814(15) 0.4730(10) 0.1519(7) 0.047(3) Uani 0.67(2) 1 d PU A 2
H66D H 0.7288 0.4702 0.1883 0.056 Uiso 0.67(2) 1 calc PR A 2
H66E H 0.7469 0.4942 0.1118 0.056 Uiso 0.67(2) 1 calc PR A 2
Cl1 Cl 1.1927(2) 0.26779(19) 0.18431(13) 0.0743(7) Uani 1 1 d . A .
Cl2 Cl 1.17033(18) 0.12555(19) 0.34086(11) 0.0590(5) Uani 1 1 d . A .
Cl3 Cl 0.88578(17) -0.01738(14) 0.32693(8) 0.0435(3) Uani 1 1 d . A .
Cl4 Cl 1.10275(16) -0.00681(14) 0.17898(8) 0.0446(4) Uani 1 1 d . A .
P1 P 0.84162(13) 0.37662(11) 0.33683(7) 0.0239(3) Uani 1 1 d . . .
P2 P 0.76313(17) 0.22948(13) 0.15947(7) 0.0334(3) Uani 1 1 d D . .
Pt1 Pt 0.83982(2) 0.273526(17) 0.250080(10) 0.02455(6) Uani 1 1 d . A .
Zr2 Zr 1.03834(5) 0.12749(5) 0.25709(3) 0.03078(12) Uani 1 1 d . . .

loop_
_atom_site_aniso_label
_atom_site_aniso_U_11
_atom_site_aniso_U_22
_atom_site_aniso_U_33
_atom_site_aniso_U_23
_atom_site_aniso_U_13
_atom_site_aniso_U_12
C11 0.026(3) 0.031(3) 0.029(3) -0.010(2) -0.005(2) 0.004(2)
C12 0.032(3) 0.033(3) 0.043(3) -0.012(2) -0.008(2) 0.000(2)
C13 0.028(3) 0.052(4) 0.042(3) -0.016(3) -0.007(2) 0.000(3)
C14 0.026(3) 0.060(4) 0.043(3) -0.019(3) -0.005(2) 0.009(3)
C15 0.039(4) 0.051(4) 0.062(4) -0.030(3) 0.000(3) 0.012(3)
C16 0.033(3) 0.046(4) 0.048(4) -0.028(3) -0.001(3) 0.001(3)
C21 0.032(3) 0.027(3) 0.029(3) -0.003(2) -0.009(2) 0.002(2)
C22 0.047(3) 0.032(3) 0.031(3) -0.001(2) -0.011(3) -0.006(3)
C23 0.057(4) 0.036(3) 0.050(4) 0.010(3) -0.016(3) -0.002(3)
C24 0.069(5) 0.055(4) 0.039(4) 0.008(3) -0.026(4) 0.001(4)
C25 0.105(7) 0.050(4) 0.046(4) 0.001(3) -0.047(4) -0.018(4)
C26 0.096(6) 0.031(3) 0.040(4) -0.005(3) -0.035(4) -0.005(3)
C31 0.028(3) 0.021(2) 0.030(3) -0.003(2) -0.008(2) -0.0017(19)
C32 0.031(3) 0.030(3) 0.055(4) 0.001(3) -0.014(3) 0.000(2)
C33 0.029(3) 0.040(3) 0.067(5) 0.005(3) -0.013(3) -0.007(3)
C34 0.038(3) 0.038(3) 0.058(4) 0.005(3) -0.001(3) -0.003(3)
C35 0.039(3) 0.033(3) 0.051(4) 0.007(3) -0.009(3) -0.001(3)
C36 0.038(3) 0.034(3) 0.034(3) 0.002(2) -0.012(2) -0.003(2)
C41 0.043(3) 0.031(3) 0.030(3) -0.011(2) -0.009(2) 0.003(2)
C42 0.043(4) 0.032(3) 0.053(4) -0.013(3) 0.003(3) 0.004(3)
C43 0.038(4) 0.049(4) 0.068(5) -0.023(4) 0.006(3) -0.003(3)
C44 0.046(4) 0.035(3) 0.060(4) -0.008(3) 0.004(3) -0.007(3)
C45 0.036(3) 0.032(3) 0.052(4) -0.015(3) -0.011(3) 0.004(2)
C46 0.033(3) 0.029(3) 0.038(3) -0.013(2) -0.006(2) -0.001(2)
C51 0.067(4) 0.034(3) 0.029(3) -0.009(2) -0.003(3) -0.007(3)
C52 0.094(6) 0.046(4) 0.036(4) -0.009(3) 0.009(4) -0.022(4)
C53 0.090(6) 0.056(5) 0.046(4) -0.004(4) 0.014(4) -0.020(4)
C54 0.101(7) 0.063(5) 0.040(4) -0.012(4) 0.016(4) -0.002(5)
C55 0.117(8) 0.064(5) 0.037(4) -0.022(4) 0.005(4) -0.012(5)
C56 0.085(6) 0.061(5) 0.029(3) -0.015(3) -0.008(3) -0.010(4)
C100 0.075(7) 0.120(10) 0.088(8) 0.030(7) -0.032(6) -0.041(7)
C101 0.087(8) 0.129(11) 0.076(8) -0.006(7) 0.006(6) -0.050(8)
C102 0.065(7) 0.103(9) 0.147(13) 0.009(10) -0.012(8) -0.024(6)
C110 0.081(7) 0.086(7) 0.062(6) -0.016(5) -0.015(5) 0.003(5)
C111 0.065(6) 0.111(8) 0.048(5) -0.005(5) -0.010(4) -0.014(5)
C112 0.054(5) 0.127(9) 0.048(5) -0.023(5) -0.005(4) 0.007(5)
C61A 0.043(11) 0.025(8) 0.026(10) 0.002(6) -0.015(8) -0.007(7)
C62A 0.041(12) 0.049(14) 0.049(13) -0.025(10) -0.024(10) 0.013(10)
C63A 0.043(12) 0.065(13) 0.038(11) -0.007(9) -0.017(8) 0.013(10)
C64A 0.039(11) 0.041(12) 0.067(14) -0.011(10) -0.010(9) 0.012(9)
C65A 0.043(13) 0.031(11) 0.057(16) -0.012(10) 0.001(10) -0.007(8)
C66A 0.039(10) 0.036(10) 0.039(11) -0.013(8) -0.010(8) -0.004(7)
C61B 0.036(5) 0.031(4) 0.033(6) -0.001(4) -0.006(4) -0.001(4)
C62B 0.052(9) 0.039(6) 0.080(12) -0.027(7) -0.031(9) 0.008(6)
C63B 0.050(8) 0.038(6) 0.129(15) 0.004(8) -0.040(8) 0.004(5)
C64B 0.041(6) 0.033(5) 0.077(8) 0.001(5) -0.007(5) 0.005(4)
C65B 0.073(13) 0.038(8) 0.064(10) -0.013(8) -0.012(9) 0.017(8)
C66B 0.063(8) 0.028(5) 0.058(7) -0.015(5) -0.030(6) 0.008(4)
Cl1 0.0600(12) 0.0573(11) 0.0926(16) -0.0188(11) 0.0296(11) -0.0207(9)
Cl2 0.0412(9) 0.0737(12) 0.0756(13) -0.0376(10) -0.0296(9) 0.0199(8)
Cl3 0.0467(9) 0.0396(8) 0.0405(8) -0.0006(6) -0.0035(7) -0.0013(6)
Cl4 0.0383(8) 0.0436(8) 0.0522(9) -0.0238(7) 0.0030(7) 0.0037(6)
P1 0.0247(6) 0.0227(6) 0.0249(6) -0.0057(5) -0.0050(5) 0.0014(5)
P2 0.0489(9) 0.0257(7) 0.0281(7) -0.0082(6) -0.0101(6) 0.0004(6)
Pt1 0.02711(10) 0.02352(10) 0.02401(10) -0.00836(7) -0.00442(7) 0.00292(7)
Zr2 0.0245(3) 0.0300(3) 0.0384(3) -0.0119(2) -0.0032(2) 0.0046(2)

loop_
_atom_type_symbol
_atom_type_description
_atom_type_scat_dispersion_real
_atom_type_scat_dispersion_imag
_atom_type_scat_source
C C 0.0033 0.0016 'International Tables Vol C Tables 4.2.6.8 and 6.1.1.4'
H H 0.0000 0.0000 'International Tables Vol C Tables 4.2.6.8 and 6.1.1.4'
P P 0.1023 0.0942 'International Tables Vol C Tables 4.2.6.8 and 6.1.1.4'
Cl Cl 0.1484 0.1585 'International Tables Vol C Tables 4.2.6.8 and 6.1.1.4'
Zr Zr -2.9673 0.5597 'International Tables Vol C Tables 4.2.6.8 and 6.1.1.4'
Pt Pt -1.7033 8.3905 'International Tables Vol C Tables 4.2.6.8 and 6.1.1.4'

loop_
_geom_angle_atom_site_label_1
_geom_angle_atom_site_label_2
_geom_angle_atom_site_label_3
_geom_angle
_geom_angle_site_symmetry_1
_geom_angle_site_symmetry_3
_geom_angle_publ_flag
C12 C11 C16 110.5(5) . . ?
C12 C11 P1 113.0(4) . . ?
C16 C11 P1 116.4(4) . . ?
C12 C11 H11A 105.3 . . ?
C16 C11 H11A 105.3 . . ?
P1 C11 H11A 105.3 . . ?
C11 C12 C13 110.8(5) . . ?
C11 C12 H12A 109.5 . . ?
C13 C12 H12A 109.5 . . ?
C11 C12 H12B 109.5 . . ?
C13 C12 H12B 109.5 . . ?
H12A C12 H12B 108.1 . . ?
C14 C13 C12 110.9(5) . . ?
C14 C13 H13A 109.5 . . ?
C12 C13 H13A 109.5 . . ?
C14 C13 H13B 109.5 . . ?
C12 C13 H13B 109.5 . . ?
H13A C13 H13B 108.0 . . ?
C15 C14 C13 111.2(5) . . ?
C15 C14 H14A 109.4 . . ?
C13 C14 H14A 109.4 . . ?
C15 C14 H14B 109.4 . . ?
C13 C14 H14B 109.4 . . ?
H14A C14 H14B 108.0 . . ?
C14 C15 C16 111.5(6) . . ?
C14 C15 H15A 109.3 . . ?
C16 C15 H15A 109.3 . . ?
C14 C15 H15B 109.3 . . ?
C16 C15 H15B 109.3 . . ?
H15A C15 H15B 108.0 . . ?
C15 C16 C11 109.8(5) . . ?
C15 C16 H16A 109.7 . . ?
C11 C16 H16A 109.7 . . ?
C15 C16 H16B 109.7 . . ?
C11 C16 H16B 109.7 . . ?
H16A C16 H16B 108.2 . . ?
C22 C21 C26 109.8(5) . . ?
C22 C21 P1 113.9(4) . . ?
C26 C21 P1 117.0(4) . . ?
C22 C21 H21A 105.0 . . ?
C26 C21 H21A 105.0 . . ?
P1 C21 H21A 105.0 . . ?
C23 C22 C21 109.6(5) . . ?
C23 C22 H22A 109.7 . . ?
C21 C22 H22A 109.7 . . ?
C23 C22 H22B 109.7 . . ?
C21 C22 H22B 109.7 . . ?
H22A C22 H22B 108.2 . . ?
C24 C23 C22 111.4(6) . . ?
C24 C23 H23A 109.3 . . ?
C22 C23 H23A 109.3 . . ?
C24 C23 H23B 109.3 . . ?
C22 C23 H23B 109.3 . . ?
H23A C23 H23B 108.0 . . ?
C25 C24 C23 110.3(6) . . ?
C25 C24 H24A 109.6 . . ?
C23 C24 H24A 109.6 . . ?
C25 C24 H24B 109.6 . . ?
C23 C24 H24B 109.6 . . ?
H24A C24 H24B 108.1 . . ?
C24 C25 C26 111.9(6) . . ?
C24 C25 H25A 109.2 . . ?
C26 C25 H25A 109.2 . . ?
C24 C25 H25B 109.2 . . ?
C26 C25 H25B 109.2 . . ?
H25A C25 H25B 107.9 . . ?
C21 C26 C25 110.1(6) . . ?
C21 C26 H26A 109.6 . . ?
C25 C26 H26A 109.6 . . ?
C21 C26 H26B 109.6 . . ?
C25 C26 H26B 109.6 . . ?
H26A C26 H26B 108.2 . . ?
C32 C31 C36 109.8(5) . . ?
C32 C31 P1 112.1(4) . . ?
C36 C31 P1 112.4(4) . . ?
C32 C31 H31A 107.4 . . ?
C36 C31 H31A 107.4 . . ?
P1 C31 H31A 107.4 . . ?
C31 C32 C33 111.6(5) . . ?
C31 C32 H32A 109.3 . . ?
C33 C32 H32A 109.3 . . ?
C31 C32 H32B 109.3 . . ?
C33 C32 H32B 109.3 . . ?
H32A C32 H32B 108.0 . . ?
C34 C33 C32 111.3(6) . . ?
C34 C33 H33A 109.4 . . ?
C32 C33 H33A 109.4 . . ?
C34 C33 H33B 109.4 . . ?
C32 C33 H33B 109.4 . . ?
H33A C33 H33B 108.0 . . ?
C35 C34 C33 110.0(6) . . ?
C35 C34 H34A 109.7 . . ?
C33 C34 H34A 109.7 . . ?
C35 C34 H34B 109.7 . . ?
C33 C34 H34B 109.7 . . ?
H34A C34 H34B 108.2 . . ?
C36 C35 C34 111.4(5) . . ?
C36 C35 H35A 109.3 . . ?
C34 C35 H35A 109.3 . . ?
C36 C35 H35B 109.3 . . ?
C34 C35 H35B 109.3 . . ?
H35A C35 H35B 108.0 . . ?
C35 C36 C31 112.0(5) . . ?
C35 C36 H36A 109.2 . . ?
C31 C36 H36A 109.2 . . ?
C35 C36 H36B 109.2 . . ?
C31 C36 H36B 109.2 . . ?
H36A C36 H36B 107.9 . . ?
C46 C41 C42 109.5(5) . . ?
C46 C41 P2 112.7(4) . . ?
C42 C41 P2 111.2(4) . . ?
C46 C41 H41A 107.7 . . ?
C42 C41 H41A 107.7 . . ?
P2 C41 H41A 107.7 . . ?
C43 C42 C41 111.5(5) . . ?
C43 C42 H42A 109.3 . . ?
C41 C42 H42A 109.3 . . ?
C43 C42 H42B 109.3 . . ?
C41 C42 H42B 109.3 . . ?
H42A C42 H42B 108.0 . . ?
C44 C43 C42 111.0(6) . . ?
C44 C43 H43A 109.4 . . ?
C42 C43 H43A 109.4 . . ?
C44 C43 H43B 109.4 . . ?
C42 C43 H43B 109.4 . . ?
H43A C43 H43B 108.0 . . ?
C45 C44 C43 110.9(6) . . ?
C45 C44 H44A 109.5 . . ?
C43 C44 H44A 109.5 . . ?
C45 C44 H44B 109.5 . . ?
C43 C44 H44B 109.5 . . ?
H44A C44 H44B 108.0 . . ?
C44 C45 C46 111.6(5) . . ?
C44 C45 H45A 109.3 . . ?
C46 C45 H45A 109.3 . . ?
C44 C45 H45B 109.3 . . ?
C46 C45 H45B 109.3 . . ?
H45A C45 H45B 108.0 . . ?
C41 C46 C45 111.2(5) . . ?
C41 C46 H46A 109.4 . . ?
C45 C46 H46A 109.4 . . ?
C41 C46 H46B 109.4 . . ?
C45 C46 H46B 109.4 . . ?
H46A C46 H46B 108.0 . . ?
C52 C51 C56 109.6(6) . . ?
C52 C51 P2 112.3(4) . . ?
C56 C51 P2 117.1(5) . . ?
C52 C51 H51A 105.6 . . ?
C56 C51 H51A 105.6 . . ?
P2 C51 H51A 105.6 . . ?
C53 C52 C51 109.8(6) . . ?
C53 C52 H52A 109.7 . . ?
C51 C52 H52A 109.7 . . ?
C53 C52 H52B 109.7 . . ?
C51 C52 H52B 109.7 . . ?
H52A C52 H52B 108.2 . . ?
C54 C53 C52 111.2(8) . . ?
C54 C53 H53A 109.4 . . ?
C52 C53 H53A 109.4 . . ?
C54 C53 H53B 109.4 . . ?
C52 C53 H53B 109.4 . . ?
H53A C53 H53B 108.0 . . ?
C53 C54 C55 110.2(7) . . ?
C53 C54 H54A 109.6 . . ?
C55 C54 H54A 109.6 . . ?
C53 C54 H54B 109.6 . . ?
C55 C54 H54B 109.6 . . ?
H54A C54 H54B 108.1 . . ?
C56 C55 C54 112.3(7) . . ?
C56 C55 H55A 109.1 . . ?
C54 C55 H55A 109.1 . . ?
C56 C55 H55B 109.1 . . ?
C54 C55 H55B 109.1 . . ?
H55A C55 H55B 107.9 . . ?
C55 C56 C51 109.6(7) . . ?
C55 C56 H56A 109.7 . . ?
C51 C56 H56A 109.7 . . ?
C55 C56 H56B 109.7 . . ?
C51 C56 H56B 109.7 . . ?
H56A C56 H56B 108.2 . . ?
C101 C100 C102 120.8(10) . 2_676 ?
C101 C100 H10A 119.6 . . ?
C102 C100 H10A 119.6 2_676 . ?
C100 C101 C102 120.2(10) . . ?
C100 C101 H10D 119.9 . . ?
C102 C101 H10D 119.9 . . ?
C101 C102 C100 119.0(11) . 2_676 ?
C101 C102 H10E 120.5 . . ?
C100 C102 H10E 120.5 2_676 . ?
C111 C110 C112 119.9(8) . 2_675 ?
C111 C110 H11B 120.1 . . ?
C112 C110 H11B 120.1 2_675 . ?
C112 C111 C110 119.6(8) . . ?
C112 C111 H11E 120.2 . . ?
C110 C111 H11E 120.2 . . ?
C111 C112 C110 120.5(8) . 2_675 ?
C111 C112 H11F 119.8 . . ?
C110 C112 H11F 119.8 2_675 . ?
C66A C61A C62A 115(2) . . ?
C66A C61A P2 109.7(15) . . ?
C62A C61A P2 111.9(12) . . ?
C66A C61A H61A 106.4 . . ?
C62A C61A H61A 106.4 . . ?
P2 C61A H61A 106.4 . . ?
C63A C62A C61A 110.0(18) . . ?
C63A C62A H62A 109.7 . . ?
C61A C62A H62A 109.7 . . ?
C63A C62A H62B 109.7 . . ?
C61A C62A H62B 109.7 . . ?
H62A C62A H62B 108.2 . . ?
C64A C63A C62A 116(2) . . ?
C64A C63A H63A 108.3 . . ?
C62A C63A H63A 108.3 . . ?
C64A C63A H63B 108.3 . . ?
C62A C63A H63B 108.3 . . ?
H63A C63A H63B 107.4 . . ?
C63A C64A C65A 113(3) . . ?
C63A C64A H64A 109.0 . . ?
C65A C64A H64A 109.0 . . ?
C63A C64A H64B 109.0 . . ?
C65A C64A H64B 109.0 . . ?
H64A C64A H64B 107.8 . . ?
C64A C65A C66A 109(3) . . ?
C64A C65A H65A 109.8 . . ?
C66A C65A H65A 109.8 . . ?
C64A C65A H65B 109.8 . . ?
C66A C65A H65B 109.8 . . ?
H65A C65A H65B 108.2 . . ?
C61A C66A C65A 112(3) . . ?
C61A C66A H66A 109.2 . . ?
C65A C66A H66A 109.2 . . ?
C61A C66A H66B 109.2 . . ?
C65A C66A H66B 109.2 . . ?
H66A C66A H66B 107.9 . . ?
C62B C61B C66B 108.3(12) . . ?
C62B C61B P2 121.0(7) . . ?
C66B C61B P2 113.0(8) . . ?
C62B C61B H61B 104.2 . . ?
C66B C61B H61B 104.2 . . ?
P2 C61B H61B 104.2 . . ?
C63B C62B C61B 114.2(10) . . ?
C63B C62B H62C 108.7 . . ?
C61B C62B H62C 108.7 . . ?
C63B C62B H62D 108.7 . . ?
C61B C62B H62D 108.7 . . ?
H62C C62B H62D 107.6 . . ?
C64B C63B C62B 112.9(12) . . ?
C64B C63B H63C 109.0 . . ?
C62B C63B H63C 109.0 . . ?
C64B C63B H63D 109.0 . . ?
C62B C63B H63D 109.0 . . ?
H63C C63B H63D 107.8 . . ?
C65B C64B C63B 110.2(15) . . ?
C65B C64B H64C 109.6 . . ?
C63B C64B H64C 109.6 . . ?
C65B C64B H64D 109.6 . . ?
C63B C64B H64D 109.6 . . ?
H64C C64B H64D 108.1 . . ?
C66B C65B C64B 112(2) . . ?
C66B C65B H65C 109.3 . . ?
C64B C65B H65C 109.3 . . ?
C66B C65B H65D 109.3 . . ?
C64B C65B H65D 109.3 . . ?
H65C C65B H65D 107.9 . . ?
C65B C66B C61B 114.2(13) . . ?
C65B C66B H66D 108.7 . . ?
C61B C66B H66D 108.7 . . ?
C65B C66B H66E 108.7 . . ?
C61B C66B H66E 108.7 . . ?
H66D C66B H66E 107.6 . . ?
C31 P1 C21 105.5(2) . . ?
C31 P1 C11 104.5(2) . . ?
C21 P1 C11 111.3(3) . . ?
C31 P1 Pt1 113.06(18) . . ?
C21 P1 Pt1 121.74(18) . . ?
C11 P1 Pt1 99.48(17) . . ?
C41 P2 C51 106.9(3) . . ?
C41 P2 C61A 112.7(7) . . ?
C51 P2 C61A 96.6(9) . . ?
C41 P2 C61B 101.4(4) . . ?
C51 P2 C61B 114.8(5) . . ?
C41 P2 Pt1 116.97(19) . . ?
C51 P2 Pt1 116.3(2) . . ?
C61A P2 Pt1 105.5(7) . . ?
C61B P2 Pt1 99.6(4) . . ?
P2 Pt1 P1 155.57(5) . . ?
P2 Pt1 Zr2 101.86(4) . . ?
P1 Pt1 Zr2 102.56(4) . . ?
Cl2 Zr2 Cl4 118.74(6) . . ?
Cl2 Zr2 Cl3 91.18(7) . . ?
Cl4 Zr2 Cl3 90.48(6) . . ?
Cl2 Zr2 Cl1 89.93(9) . . ?
Cl4 Zr2 Cl1 87.50(7) . . ?
Cl3 Zr2 Cl1 177.97(7) . . ?
Cl2 Zr2 Pt1 120.03(5) . . ?
Cl4 Zr2 Pt1 121.20(5) . . ?
Cl3 Zr2 Pt1 89.98(4) . . ?
Cl1 Zr2 Pt1 90.93(6) . . ?

loop_
_geom_bond_atom_site_label_1
_geom_bond_atom_site_label_2
_geom_bond_distance
_geom_bond_site_symmetry_2
_geom_bond_publ_flag
C11 C12 1.523(8) . ?
C11 C16 1.537(7) . ?
C11 P1 1.861(5) . ?
C11 H11A 0.9800 . ?
C12 C13 1.524(8) . ?
C12 H12A 0.9700 . ?
C12 H12B 0.9700 . ?
C13 C14 1.521(9) . ?
C13 H13A 0.9700 . ?
C13 H13B 0.9700 . ?
C14 C15 1.511(10) . ?
C14 H14A 0.9700 . ?
C14 H14B 0.9700 . ?
C15 C16 1.532(9) . ?
C15 H15A 0.9700 . ?
C15 H15B 0.9700 . ?
C16 H16A 0.9700 . ?
C16 H16B 0.9700 . ?
C21 C22 1.528(8) . ?
C21 C26 1.529(8) . ?
C21 P1 1.845(5) . ?
C21 H21A 0.9800 . ?
C22 C23 1.524(9) . ?
C22 H22A 0.9700 . ?
C22 H22B 0.9700 . ?
C23 C24 1.521(11) . ?
C23 H23A 0.9700 . ?
C23 H23B 0.9700 . ?
C24 C25 1.508(11) . ?
C24 H24A 0.9700 . ?
C24 H24B 0.9700 . ?
C25 C26 1.533(9) . ?
C25 H25A 0.9700 . ?
C25 H25B 0.9700 . ?
C26 H26A 0.9700 . ?
C26 H26B 0.9700 . ?
C31 C32 1.526(8) . ?
C31 C36 1.530(7) . ?
C31 P1 1.841(5) . ?
C31 H31A 0.9800 . ?
C32 C33 1.532(8) . ?
C32 H32A 0.9700 . ?
C32 H32B 0.9700 . ?
C33 C34 1.520(10) . ?
C33 H33A 0.9700 . ?
C33 H33B 0.9700 . ?
C34 C35 1.519(9) . ?
C34 H34A 0.9700 . ?
C34 H34B 0.9700 . ?
C35 C36 1.519(8) . ?
C35 H35A 0.9700 . ?
C35 H35B 0.9700 . ?
C36 H36A 0.9700 . ?
C36 H36B 0.9700 . ?
C41 C46 1.525(8) . ?
C41 C42 1.540(9) . ?
C41 P2 1.838(6) . ?
C41 H41A 0.9800 . ?
C42 C43 1.522(9) . ?
C42 H42A 0.9700 . ?
C42 H42B 0.9700 . ?
C43 C44 1.519(10) . ?
C43 H43A 0.9700 . ?
C43 H43B 0.9700 . ?
C44 C45 1.519(9) . ?
C44 H44A 0.9700 . ?
C44 H44B 0.9700 . ?
C45 C46 1.531(8) . ?
C45 H45A 0.9700 . ?
C45 H45B 0.9700 . ?
C46 H46A 0.9700 . ?
C46 H46B 0.9700 . ?
C51 C52 1.534(9) . ?
C51 C56 1.537(9) . ?
C51 P2 1.847(7) . ?
C51 H51A 0.9800 . ?
C52 C53 1.527(11) . ?
C52 H52A 0.9700 . ?
C52 H52B 0.9700 . ?
C53 C54 1.508(12) . ?
C53 H53A 0.9700 . ?
C53 H53B 0.9700 . ?
C54 C55 1.523(12) . ?
C54 H54A 0.9700 . ?
C54 H54B 0.9700 . ?
C55 C56 1.521(11) . ?
C55 H55A 0.9700 . ?
C55 H55B 0.9700 . ?
C56 H56A 0.9700 . ?
C56 H56B 0.9700 . ?
C100 C101 1.374(9) . ?
C100 C102 1.385(7) 2_676 ?
C100 H10A 0.9300 . ?
C101 C102 1.381(9) . ?
C101 H10D 0.9300 . ?
C102 C100 1.385(7) 2_676 ?
C102 H10E 0.9300 . ?
C110 C111 1.382(8) . ?
C110 C112 1.390(6) 2_675 ?
C110 H11B 0.9300 . ?
C111 C112 1.378(8) . ?
C111 H11E 0.9300 . ?
C112 C110 1.390(6) 2_675 ?
C112 H11F 0.9300 . ?
C61A C66A 1.48(3) . ?
C61A C62A 1.522(10) . ?
C61A P2 1.850(5) . ?
C61A H61A 0.9800 . ?
C62A C63A 1.515(10) . ?
C62A H62A 0.9700 . ?
C62A H62B 0.9700 . ?
C63A C64A 1.512(10) . ?
C63A H63A 0.9700 . ?
C63A H63B 0.9700 . ?
C64A C65A 1.513(10) . ?
C64A H64A 0.9700 . ?
C64A H64B 0.9700 . ?
C65A C66A 1.57(6) . ?
C65A H65A 0.9700 . ?
C65A H65B 0.9700 . ?
C66A H66A 0.9700 . ?
C66A H66B 0.9700 . ?
C61B C62B 1.523(9) . ?
C61B C66B 1.541(18) . ?
C61B P2 1.858(5) . ?
C61B H61B 0.9800 . ?
C62B C63B 1.518(9) . ?
C62B H62C 0.9700 . ?
C62B H62D 0.9700 . ?
C63B C64B 1.511(9) . ?
C63B H63C 0.9700 . ?
C63B H63D 0.9700 . ?
C64B C65B 1.510(9) . ?
C64B H64C 0.9700 . ?
C64B H64D 0.9700 . ?
C65B C66B 1.50(3) . ?
C65B H65C 0.9700 . ?
C65B H65D 0.9700 . ?
C66B H66D 0.9700 . ?
C66B H66E 0.9700 . ?
Cl1 Zr2 2.428(2) . ?
Cl2 Zr2 2.3933(19) . ?
Cl3 Zr2 2.4262(17) . ?
Cl4 Zr2 2.3963(15) . ?
P1 Pt1 2.3270(13) . ?
P2 Pt1 2.3214(15) . ?
Pt1 Zr2 2.5257(6) . ?

loop_
_geom_torsion_atom_site_label_1
_geom_torsion_atom_site_label_2
_geom_torsion_atom_site_label_3
_geom_torsion_atom_site_label_4
_geom_torsion
_geom_torsion_site_symmetry_1
_geom_torsion_site_symmetry_2
_geom_torsion_site_symmetry_3
_geom_torsion_site_symmetry_4
_geom_torsion_publ_flag
C16 C11 C12 C13 57.5(7) . . . . ?
P1 C11 C12 C13 -170.1(4) . . . . ?
C11 C12 C13 C14 -56.6(7) . . . . ?
C12 C13 C14 C15 55.8(8) . . . . ?
C13 C14 C15 C16 -56.2(8) . . . . ?
C14 C15 C16 C11 56.6(8) . . . . ?
C12 C11 C16 C15 -57.0(7) . . . . ?
P1 C11 C16 C15 172.4(5) . . . . ?
C26 C21 C22 C23 -59.1(7) . . . . ?
P1 C21 C22 C23 167.5(5) . . . . ?
C21 C22 C23 C24 58.6(8) . . . . ?
C22 C23 C24 C25 -56.3(9) . . . . ?
C23 C24 C25 C26 55.2(10) . . . . ?
C22 C21 C26 C25 58.0(8) . . . . ?
P1 C21 C26 C25 -170.3(6) . . . . ?
C24 C25 C26 C21 -56.5(10) . . . . ?
C36 C31 C32 C33 54.7(7) . . . . ?
P1 C31 C32 C33 -179.6(5) . . . . ?
C31 C32 C33 C34 -56.6(8) . . . . ?
C32 C33 C34 C35 56.5(8) . . . . ?
C33 C34 C35 C36 -56.5(8) . . . . ?
C34 C35 C36 C31 56.6(8) . . . . ?
C32 C31 C36 C35 -54.8(7) . . . . ?
P1 C31 C36 C35 179.6(4) . . . . ?
C46 C41 C42 C43 -56.8(7) . . . . ?
P2 C41 C42 C43 178.0(5) . . . . ?
C41 C42 C43 C44 56.9(8) . . . . ?
C42 C43 C44 C45 -55.6(9) . . . . ?
C43 C44 C45 C46 55.4(8) . . . . ?
C42 C41 C46 C45 56.0(7) . . . . ?
P2 C41 C46 C45 -179.6(4) . . . . ?
C44 C45 C46 C41 -56.3(7) . . . . ?
C56 C51 C52 C53 -59.1(9) . . . . ?
P2 C51 C52 C53 168.9(6) . . . . ?
C51 C52 C53 C54 58.8(10) . . . . ?
C52 C53 C54 C55 -56.3(10) . . . . ?
C53 C54 C55 C56 55.8(11) . . . . ?
C54 C55 C56 C51 -56.8(10) . . . . ?
C52 C51 C56 C55 57.9(9) . . . . ?
P2 C51 C56 C55 -172.7(5) . . . . ?
C102 C100 C101 C102 0.7(19) 2_676 . . . ?
C100 C101 C102 C100 -0.7(18) . . . 2_676 ?
C112 C110 C111 C112 0.6(16) 2_675 . . . ?
C110 C111 C112 C110 -0.6(16) . . . 2_675 ?
C66A C61A C62A C63A 49(4) . . . . ?
P2 C61A C62A C63A 176(2) . . . . ?
C61A C62A C63A C64A -47(5) . . . . ?
C62A C63A C64A C65A 51(5) . . . . ?
C63A C64A C65A C66A -51(5) . . . . ?
C62A C61A C66A C65A -54(4) . . . . ?
P2 C61A C66A C65A 179(2) . . . . ?
C64A C65A C66A C61A 53(5) . . . . ?
C66B C61B C62B C63B -50(2) . . . . ?
P2 C61B C62B C63B 176.9(12) . . . . ?
C61B C62B C63B C64B 54(3) . . . . ?
C62B C63B C64B C65B -54(3) . . . . ?
C63B C64B C65B C66B 55(3) . . . . ?
C64B C65B C66B C61B -56(3) . . . . ?
C62B C61B C66B C65B 52.0(19) . . . . ?
P2 C61B C66B C65B -171.0(13) . . . . ?
C32 C31 P1 C21 58.2(5) . . . . ?
C36 C31 P1 C21 -177.5(4) . . . . ?
C32 C31 P1 C11 175.6(4) . . . . ?
C36 C31 P1 C11 -60.1(4) . . . . ?
C32 C31 P1 Pt1 -77.2(4) . . . . ?
C36 C31 P1 Pt1 47.1(4) . . . . ?
C22 C21 P1 C31 172.4(4) . . . . ?
C26 C21 P1 C31 42.5(6) . . . . ?
C22 C21 P1 C11 59.6(5) . . . . ?
C26 C21 P1 C11 -70.3(6) . . . . ?
C22 C21 P1 Pt1 -57.1(5) . . . . ?
C26 C21 P1 Pt1 173.0(4) . . . . ?
C12 C11 P1 C31 174.3(4) . . . . ?
C16 C11 P1 C31 -56.3(5) . . . . ?
C12 C11 P1 C21 -72.2(5) . . . . ?
C16 C11 P1 C21 57.2(5) . . . . ?
C12 C11 P1 Pt1 57.4(4) . . . . ?
C16 C11 P1 Pt1 -173.2(4) . . . . ?
C46 C41 P2 C51 52.1(5) . . . . ?
C42 C41 P2 C51 175.5(5) . . . . ?
C46 C41 P2 C61A 157.1(10) . . . . ?
C42 C41 P2 C61A -79.5(10) . . . . ?
C46 C41 P2 C61B 172.7(6) . . . . ?
C42 C41 P2 C61B -63.9(6) . . . . ?
C46 C41 P2 Pt1 -80.3(4) . . . . ?
C42 C41 P2 Pt1 43.1(5) . . . . ?
C52 C51 P2 C41 175.2(6) . . . . ?
C56 C51 P2 C41 47.1(6) . . . . ?
C52 C51 P2 C61A 59.0(9) . . . . ?
C56 C51 P2 C61A -69.1(8) . . . . ?
C52 C51 P2 C61B 63.6(7) . . . . ?
C56 C51 P2 C61B -64.5(7) . . . . ?
C52 C51 P2 Pt1 -52.0(6) . . . . ?
C56 C51 P2 Pt1 179.9(5) . . . . ?
C66A C61A P2 C41 105.8(17) . . . . ?
C62A C61A P2 C41 -24(3) . . . . ?
C66A C61A P2 C51 -142.8(18) . . . . ?
C62A C61A P2 C51 88(3) . . . . ?
C66A C61A P2 C61B 50(3) . . . . ?
C62A C61A P2 C61B -79(3) . . . . ?
C66A C61A P2 Pt1 -23(2) . . . . ?
C62A C61A P2 Pt1 -152(2) . . . . ?
C62B C61B P2 C41 -57.5(16) . . . . ?
C66B C61B P2 C41 171.7(10) . . . . ?
C62B C61B P2 C51 57.4(16) . . . . ?
C66B C61B P2 C51 -73.5(11) . . . . ?
C62B C61B P2 C61A 72(3) . . . . ?
C66B C61B P2 C61A -59(3) . . . . ?
C62B C61B P2 Pt1 -177.7(15) . . . . ?
C66B C61B P2 Pt1 51.4(11) . . . . ?
C41 P2 Pt1 P1 -105.2(2) . . . . ?
C51 P2 Pt1 P1 126.7(3) . . . . ?
C61A P2 Pt1 P1 21.0(9) . . . . ?
C61B P2 Pt1 P1 2.9(5) . . . . ?
C41 P2 Pt1 Zr2 77.0(2) . . . . ?
C51 P2 Pt1 Zr2 -51.0(2) . . . . ?
C61A P2 Pt1 Zr2 -156.7(9) . . . . ?
C61B P2 Pt1 Zr2 -174.9(4) . . . . ?
C31 P1 Pt1 P2 -84.9(2) . . . . ?
C21 P1 Pt1 P2 147.8(2) . . . . ?
C11 P1 Pt1 P2 25.4(2) . . . . ?
C31 P1 Pt1 Zr2 92.87(18) . . . . ?
C21 P1 Pt1 Zr2 -34.4(2) . . . . ?
C11 P1 Pt1 Zr2 -156.86(18) . . . . ?
P2 Pt1 Zr2 Cl2 179.08(8) . . . . ?
P1 Pt1 Zr2 Cl2 0.03(8) . . . . ?
P2 Pt1 Zr2 Cl4 0.98(7) . . . . ?
P1 Pt1 Zr2 Cl4 -178.07(6) . . . . ?
P2 Pt1 Zr2 Cl3 -89.57(6) . . . . ?
P1 Pt1 Zr2 Cl3 91.38(5) . . . . ?
P2 Pt1 Zr2 Cl1 88.62(8) . . . . ?
P1 Pt1 Zr2 Cl1 -90.43(7) . . . . ?
